data_4022151
loop_
_publ_author_name
'Sergiy V. Rosokha'
'Jay K. Kochi'

_publ_section_title
;
 The Question of Aromaticity in Open-Shell Cations and Anions as
 Ion-Radical Offsprings of Polycyclic Aromatic and Antiaromatic Hydrocarbons
;
_journal_name_full 'Journal of Organic Chemistry'
_journal_page_first 9357
_journal_page_last 9365
_journal_paper_doi 10.1021/jo061695a
_journal_volume 71
_journal_year 2006
_chemical_formula_moiety 'C18 H24, Cl6 Sb, 2(C H2 Cl2)'
_chemical_formula_sum 'C20 H28 Cl10 Sb'
_chemical_formula_weight 744.67
_chemical_name_common 'OMN-SbCl6, DCM solvate'
_chemical_name_systematic
; 
 Octamethylnaphtalenium hexachloroantimonate, dichloromethane solvate
;
_space_group_IT_number 2
_space_group_name_Hall '-P 1'
_space_group_name_H-M_alt 'P -1'
_symmetry_cell_setting triclinic
_symmetry_space_group_name_Hall '-P 1'
_symmetry_space_group_name_H-M 'P -1'
_atom_sites_solution_hydrogens geom
_atom_sites_solution_primary direct
_atom_sites_solution_secondary difmap
_audit_creation_method SHELXL-97
_cell_angle_alpha 76.18(9)
_cell_angle_beta 86.32(6)
_cell_angle_gamma 68.60(8)
_cell_formula_units_Z 1
_cell_length_a 9.019(6)
_cell_length_b 9.227(7)
_cell_length_c 9.623(7)
_cell_measurement_reflns_used 48
_cell_measurement_temperature 173(2)
_cell_measurement_theta_max 20.68
_cell_measurement_theta_min 2.43
_cell_volume 723.8(10)
_computing_cell_refinement 'SAINT V6.28 (BrukerAXS, 1997-2001)'
_computing_data_collection 'SMART V5.630 (BrukerAXS, 1997-2001)'
_computing_data_reduction 'SAINT & SADABS V2.06 (Sheldrick, 2000)'
_computing_molecular_graphics 'XP V5.06 (BrukerAXS, 1997-99)'
_computing_publication_material 'SHELXL-93, XCIF V5.05 (BrukerAXS, 1997-99)'
_computing_structure_refinement 'SHELXTL v. 6.12 (Sheldrick, 2001)'
_computing_structure_solution 'SHELXTL v. 6.12 (Sheldrick, 2001)'
_diffrn_ambient_temperature 173(2)
_diffrn_measured_fraction_theta_full 0.985
_diffrn_measured_fraction_theta_max 0.956
_diffrn_measurement_device 'Siemens SMART'
_diffrn_measurement_method
;
\w-scan, frame range 0.3 deg, hemisphere
;
_diffrn_radiation_monochromator graphite
_diffrn_radiation_source 'fine-focus sealed tube'
_diffrn_radiation_type MoK\a
_diffrn_radiation_wavelength 0.71073
_diffrn_reflns_av_R_equivalents 0.0224
_diffrn_reflns_av_sigmaI/netI 0.0214
_diffrn_reflns_limit_h_max 12
_diffrn_reflns_limit_h_min -12
_diffrn_reflns_limit_k_max 13
_diffrn_reflns_limit_k_min -13
_diffrn_reflns_limit_l_max 13
_diffrn_reflns_limit_l_min -13
_diffrn_reflns_number 10929
_diffrn_reflns_theta_full 30.00
_diffrn_reflns_theta_max 30.55
_diffrn_reflns_theta_min 2.18
_diffrn_standards_decay_% 0
_diffrn_standards_interval_count 0
_diffrn_standards_interval_time 0
_diffrn_standards_number 0
_exptl_absorpt_coefficient_mu 1.885
_exptl_absorpt_correction_T_max 0.754
_exptl_absorpt_correction_T_min 0.562
_exptl_absorpt_correction_type multi-scan
_exptl_absorpt_process_details 'Semi-empirical (SADABS procedure)'
_exptl_crystal_colour green
_exptl_crystal_density_diffrn 1.708
_exptl_crystal_density_method 'not measured'
_exptl_crystal_description plate
_exptl_crystal_F_000 369
_exptl_crystal_size_max 0.3
_exptl_crystal_size_mid 0.3
_exptl_crystal_size_min 0.15
_refine_diff_density_max 1.056
_refine_diff_density_min -0.383
_refine_diff_density_rms 0.100
_refine_ls_extinction_method none
_refine_ls_goodness_of_fit_ref 0.996
_refine_ls_hydrogen_treatment constr
_refine_ls_matrix_type full
_refine_ls_number_parameters 144
_refine_ls_number_reflns 4245
_refine_ls_number_restraints 0
_refine_ls_restrained_S_all 0.996
_refine_ls_R_factor_all 0.0299
_refine_ls_R_factor_gt 0.0282
_refine_ls_shift/su_max 0.001
_refine_ls_shift/su_mean 0.000
_refine_ls_structure_factor_coef Fsqd
_refine_ls_weighting_details 'calc w=1/[\s^2^(Fo^2^)+(0.0566P)^2^+0.0571P] where P=(Fo^2^+2Fc^2^)/3'
_refine_ls_weighting_scheme calc
_refine_ls_wR_factor_gt 0.0758
_refine_ls_wR_factor_ref 0.0769
_reflns_number_gt 3989
_reflns_number_total 4245
_reflns_threshold_expression >2sigma(I)
_cod_data_source_file jo061695asi20060815_023138.cif
_cod_database_code 4022151

loop_
_symmetry_equiv_pos_as_xyz
'x, y, z'
'-x, -y, -z'

loop_
_atom_site_label
_atom_site_type_symbol
_atom_site_fract_x
_atom_site_fract_y
_atom_site_fract_z
_atom_site_U_iso_or_equiv
_atom_site_adp_type
_atom_site_occupancy
_atom_site_symmetry_multiplicity
_atom_site_calc_flag
_atom_site_refinement_flags
_atom_site_disorder_assembly
_atom_site_disorder_group
Sb1 Sb 0.5000 0.5000 0.5000 0.02419(6) Uani 1 2 d S . .
Cl1 Cl 0.41608(6) 0.30677(6) 0.44018(6) 0.03931(11) Uani 1 1 d . . .
Cl2 Cl 0.50427(6) 0.62242(6) 0.25332(5) 0.03612(11) Uani 1 1 d . . .
Cl3 Cl 0.23139(5) 0.66907(6) 0.50918(6) 0.03852(11) Uani 1 1 d . . .
C1 C 0.9162(2) -0.1001(2) 1.16382(17) 0.0265(3) Uani 1 1 d . . .
C2 C 0.9911(2) -0.2622(2) 1.15971(18) 0.0285(3) Uani 1 1 d . . .
C3 C 1.1106(2) -0.3059(2) 1.06145(18) 0.0280(3) Uani 1 1 d . . .
C4 C 1.1579(2) -0.1881(2) 0.96664(17) 0.0263(3) Uani 1 1 d . . .
C9 C 0.93792(19) 0.0224(2) 1.05040(16) 0.0236(3) Uani 1 1 d . . .
C11 C 0.8257(3) -0.0670(3) 1.2977(2) 0.0379(4) Uani 1 1 d . . .
H11A H 0.8270 -0.1677 1.3615 0.057 Uiso 0.33(2) 1 d PR A 1
H11B H 0.7154 0.0032 1.2706 0.057 Uiso 0.33(2) 1 d PR A 1
H11C H 0.8754 -0.0143 1.3471 0.057 Uiso 0.33(2) 1 d PR A 1
H11D H 0.7849 0.0485 1.2913 0.057 Uiso 0.67(2) 1 d PR A 2
H11E H 0.8965 -0.1224 1.3822 0.057 Uiso 0.67(2) 1 d PR A 2
H11F H 0.7365 -0.1049 1.3057 0.057 Uiso 0.67(2) 1 d PR A 2
C12 C 0.9485(3) -0.3898(3) 1.2662(2) 0.0393(4) Uani 1 1 d . . .
H12A H 1.0116 -0.4956 1.2498 0.059 Uiso 0.45(2) 1 d PR B 1
H12B H 0.8350 -0.3688 1.2535 0.059 Uiso 0.45(2) 1 d PR B 1
H12C H 0.9693 -0.3865 1.3639 0.059 Uiso 0.45(2) 1 d PR B 1
H12D H 0.8657 -0.3383 1.3284 0.059 Uiso 0.55(2) 1 d PR B 2
H12E H 1.0423 -0.4652 1.3246 0.059 Uiso 0.55(2) 1 d PR B 2
H12F H 0.9080 -0.4474 1.2142 0.059 Uiso 0.55(2) 1 d PR B 2
C13 C 1.1974(3) -0.4801(2) 1.0623(2) 0.0382(4) Uani 1 1 d . . .
H13A H 1.1498 -0.5465 1.1311 0.057 Uiso 0.55(2) 1 d PR B 1
H13B H 1.3095 -0.5103 1.0892 0.057 Uiso 0.55(2) 1 d PR B 1
H13C H 1.1904 -0.4966 0.9663 0.057 Uiso 0.55(2) 1 d PR B 1
H13D H 1.2833 -0.4891 0.9933 0.057 Uiso 0.45(2) 1 d PR B 2
H13E H 1.1236 -0.5253 1.0353 0.057 Uiso 0.45(2) 1 d PR B 2
H13F H 1.2427 -0.5390 1.1581 0.057 Uiso 0.45(2) 1 d PR B 2
C14 C 1.3165(2) -0.2455(2) 0.8974(2) 0.0349(4) Uani 1 1 d . . .
H14A H 1.3621 -0.3626 0.9257 0.052 Uiso 0.33(2) 1 d PR A 1
H14B H 1.3895 -0.2011 0.9273 0.052 Uiso 0.33(2) 1 d PR A 1
H14C H 1.3005 -0.2111 0.7932 0.052 Uiso 0.33(2) 1 d PR A 1
H14D H 1.3393 -0.1540 0.8384 0.052 Uiso 0.67(2) 1 d PR A 2
H14E H 1.3119 -0.3155 0.8369 0.052 Uiso 0.67(2) 1 d PR A 2
H14F H 1.4009 -0.3055 0.9709 0.052 Uiso 0.67(2) 1 d PR A 2
C21 C 0.2672(3) 0.0141(3) 0.2707(3) 0.0552(6) Uani 1 1 d . . .
H21A H 0.2389 -0.0771 0.2611 0.066 Uiso 1 1 calc R . .
H21B H 0.3461 -0.0247 0.3508 0.066 Uiso 1 1 calc R . .
Cl11 Cl 0.09693(6) 0.16311(7) 0.31151(6) 0.04327(12) Uani 1 1 d . . .
Cl12 Cl 0.35436(7) 0.08190(8) 0.11166(7) 0.05174(15) Uani 1 1 d . . .

loop_
_atom_site_aniso_label
_atom_site_aniso_U_11
_atom_site_aniso_U_22
_atom_site_aniso_U_33
_atom_site_aniso_U_23
_atom_site_aniso_U_13
_atom_site_aniso_U_12
Sb1 0.02126(9) 0.02606(9) 0.02394(9) -0.00688(6) 0.00440(6) -0.00697(6)
Cl1 0.0455(3) 0.0388(2) 0.0410(3) -0.01265(19) 0.0010(2) -0.0215(2)
Cl2 0.0415(2) 0.0365(2) 0.0256(2) -0.00515(17) 0.00561(17) -0.01060(19)
Cl3 0.0238(2) 0.0381(2) 0.0447(3) -0.00695(19) 0.00743(18) -0.00360(17)
C1 0.0252(7) 0.0335(8) 0.0216(7) -0.0039(6) 0.0029(6) -0.0137(6)
C2 0.0292(8) 0.0319(8) 0.0254(8) -0.0028(6) -0.0002(6) -0.0146(7)
C3 0.0279(8) 0.0298(8) 0.0261(8) -0.0047(6) -0.0026(6) -0.0106(6)
C4 0.0260(8) 0.0321(8) 0.0221(7) -0.0074(6) 0.0014(6) -0.0113(6)
C9 0.0227(7) 0.0298(8) 0.0197(7) -0.0052(6) 0.0017(5) -0.0116(6)
C11 0.0426(11) 0.0430(10) 0.0265(9) -0.0066(7) 0.0135(8) -0.0164(9)
C12 0.0423(11) 0.0370(10) 0.0386(10) -0.0009(8) 0.0081(8) -0.0204(9)
C13 0.0420(11) 0.0286(9) 0.0413(10) -0.0074(7) 0.0011(8) -0.0102(8)
C14 0.0293(9) 0.0387(10) 0.0336(9) -0.0099(8) 0.0077(7) -0.0088(7)
C21 0.0470(13) 0.0453(12) 0.0524(14) -0.0002(10) 0.0121(11) -0.0014(10)
Cl11 0.0414(3) 0.0481(3) 0.0396(3) -0.0157(2) 0.0067(2) -0.0127(2)
Cl12 0.0450(3) 0.0622(4) 0.0554(3) -0.0198(3) 0.0176(3) -0.0266(3)

loop_
_atom_type_symbol
_atom_type_description
_atom_type_scat_dispersion_real
_atom_type_scat_dispersion_imag
_atom_type_scat_source
C C 0.0033 0.0016 'International Tables Vol C Tables 4.2.6.8 and 6.1.1.4'
H H 0.0000 0.0000 'International Tables Vol C Tables 4.2.6.8 and 6.1.1.4'
Sb Sb -0.5866 1.5461 'International Tables Vol C Tables 4.2.6.8 and 6.1.1.4'
Cl Cl 0.1484 0.1585 'International Tables Vol C Tables 4.2.6.8 and 6.1.1.4'

loop_
_geom_angle_atom_site_label_1
_geom_angle_atom_site_label_2
_geom_angle_atom_site_label_3
_geom_angle
_geom_angle_site_symmetry_1
_geom_angle_site_symmetry_3
Cl3 Sb1 Cl3 180.000(1) 2_666 .
Cl3 Sb1 Cl1 89.79(7) 2_666 .
Cl3 Sb1 Cl1 90.21(7) . .
Cl3 Sb1 Cl1 90.21(7) 2_666 2_666
Cl3 Sb1 Cl1 89.79(7) . 2_666
Cl1 Sb1 Cl1 180.0 . 2_666
Cl3 Sb1 Cl2 90.09(9) 2_666 2_666
Cl3 Sb1 Cl2 89.91(9) . 2_666
Cl1 Sb1 Cl2 89.55(7) . 2_666
Cl1 Sb1 Cl2 90.45(7) 2_666 2_666
Cl3 Sb1 Cl2 89.91(9) 2_666 .
Cl3 Sb1 Cl2 90.09(9) . .
Cl1 Sb1 Cl2 90.45(7) . .
Cl1 Sb1 Cl2 89.55(7) 2_666 .
Cl2 Sb1 Cl2 180.0 2_666 .
C2 C1 C9 120.11(16) . .
C2 C1 C11 116.28(18) . .
C9 C1 C11 123.43(17) . .
C3 C2 C1 119.86(17) . .
C3 C2 C12 119.90(18) . .
C1 C2 C12 120.18(18) . .
C2 C3 C4 120.36(17) . .
C2 C3 C13 119.99(18) . .
C4 C3 C13 119.53(18) . .
C3 C4 C9 119.80(16) . 2_757
C3 C4 C14 116.95(17) . .
C9 C4 C14 123.06(17) 2_757 .
C4 C9 C1 122.66(16) 2_757 .
C4 C9 C9 118.5(2) 2_757 2_757
C1 C9 C9 118.9(2) . 2_757
C1 C11 H11A 109.9 . .
C1 C11 H11B 109.0 . .
H11A C11 H11B 109.5 . .
C1 C11 H11C 109.6 . .
H11A C11 H11C 109.5 . .
H11B C11 H11C 109.5 . .
C1 C11 H11D 109.1 . .
H11A C11 H11D 141.1 . .
H11B C11 H11D 56.3 . .
H11C C11 H11D 56.3 . .
C1 C11 H11E 110.0 . .
H11A C11 H11E 56.3 . .
H11B C11 H11E 141.1 . .
H11C C11 H11E 56.3 . .
H11D C11 H11E 109.5 . .
C1 C11 H11F 109.4 . .
H11A C11 H11F 56.3 . .
H11B C11 H11F 56.3 . .
H11C C11 H11F 141.1 . .
H11D C11 H11F 109.5 . .
H11E C11 H11F 109.5 . .
C2 C12 H12A 110.0 . .
C2 C12 H12B 108.5 . .
H12A C12 H12B 109.5 . .
C2 C12 H12C 109.9 . .
H12A C12 H12C 109.5 . .
H12B C12 H12C 109.5 . .
C2 C12 H12D 108.9 . .
H12A C12 H12D 141.1 . .
H12B C12 H12D 56.3 . .
H12C C12 H12D 56.3 . .
C2 C12 H12E 110.5 . .
H12A C12 H12E 56.3 . .
H12B C12 H12E 141.1 . .
H12C C12 H12E 56.3 . .
H12D C12 H12E 109.5 . .
C2 C12 H12F 109.0 . .
H12A C12 H12F 56.3 . .
H12B C12 H12F 56.3 . .
H12C C12 H12F 141.1 . .
H12D C12 H12F 109.5 . .
H12E C12 H12F 109.5 . .
C3 C13 H13A 110.1 . .
C3 C13 H13B 109.0 . .
H13A C13 H13B 109.5 . .
C3 C13 H13C 109.3 . .
H13A C13 H13C 109.5 . .
H13B C13 H13C 109.5 . .
C3 C13 H13D 108.9 . .
H13A C13 H13D 141.1 . .
H13B C13 H13D 56.3 . .
H13C C13 H13D 56.3 . .
C3 C13 H13E 109.9 . .
H13A C13 H13E 56.3 . .
H13B C13 H13E 141.1 . .
H13C C13 H13E 56.3 . .
H13D C13 H13E 109.5 . .
C3 C13 H13F 109.6 . .
H13A C13 H13F 56.3 . .
H13B C13 H13F 56.3 . .
H13C C13 H13F 141.1 . .
H13D C13 H13F 109.5 . .
H13E C13 H13F 109.5 . .
C4 C14 H14A 109.0 . .
C4 C14 H14B 110.5 . .
H14A C14 H14B 109.5 . .
C4 C14 H14C 108.9 . .
H14A C14 H14C 109.5 . .
H14B C14 H14C 109.5 . .
C4 C14 H14D 109.9 . .
H14A C14 H14D 141.1 . .
H14B C14 H14D 56.3 . .
H14C C14 H14D 56.3 . .
C4 C14 H14E 108.5 . .
H14A C14 H14E 56.3 . .
H14B C14 H14E 141.1 . .
H14C C14 H14E 56.3 . .
H14D C14 H14E 109.5 . .
C4 C14 H14F 110.0 . .
H14A C14 H14F 56.3 . .
H14B C14 H14F 56.3 . .
H14C C14 H14F 141.1 . .
H14D C14 H14F 109.5 . .
H14E C14 H14F 109.5 . .
Cl11 C21 Cl12 112.55(16) . .
Cl11 C21 H21A 109.1 . .
Cl12 C21 H21A 109.1 . .
Cl11 C21 H21B 109.1 . .
Cl12 C21 H21B 109.1 . .
H21A C21 H21B 107.8 . .

loop_
_geom_bond_atom_site_label_1
_geom_bond_atom_site_label_2
_geom_bond_distance
_geom_bond_site_symmetry_2
Sb1 Cl3 2.365(2) 2_666
Sb1 Cl3 2.365(2) .
Sb1 Cl1 2.3695(17) .
Sb1 Cl1 2.3695(17) 2_666
Sb1 Cl2 2.377(2) 2_666
Sb1 Cl2 2.377(2) .
C1 C2 1.408(3) .
C1 C9 1.433(3) .
C1 C11 1.513(3) .
C2 C3 1.398(3) .
C2 C12 1.512(3) .
C3 C4 1.418(3) .
C3 C13 1.508(3) .
C4 C9 1.430(3) 2_757
C4 C14 1.504(3) .
C9 C4 1.430(3) 2_757
C9 C9 1.442(3) 2_757
C11 H11A 0.9800 .
C11 H11B 0.9800 .
C11 H11C 0.9800 .
C11 H11D 0.9800 .
C11 H11E 0.9800 .
C11 H11F 0.9800 .
C12 H12A 0.9800 .
C12 H12B 0.9800 .
C12 H12C 0.9800 .
C12 H12D 0.9800 .
C12 H12E 0.9800 .
C12 H12F 0.9800 .
C13 H13A 0.9800 .
C13 H13B 0.9800 .
C13 H13C 0.9800 .
C13 H13D 0.9800 .
C13 H13E 0.9800 .
C13 H13F 0.9800 .
C14 H14A 0.9800 .
C14 H14B 0.9800 .
C14 H14C 0.9800 .
C14 H14D 0.9800 .
C14 H14E 0.9800 .
C14 H14F 0.9800 .
C21 Cl11 1.744(3) .
C21 Cl12 1.760(3) .
C21 H21A 0.9900 .
C21 H21B 0.9900 .
